data_7113854
loop_
_publ_author_name
'Chen, Banglin'
'Fronczek, Frank R.'
'Maverick, Andrew W.'

_publ_section_title
;
 Solvent-dependent 44 square grid and 64.82 NbO frameworks formed by
 Cu(Pyac)2 (bis[3-(4-pyridyl)pentane-2,4-dionato]copper(ii))Electronic
 supplementary information (ESI) available: microanalyses of 1, 2, 6 and
 10. See http://www.rsc.org/suppdata/cc/b3/b305457h/
;
_journal_issue 17
_journal_name_full 'Chemical Communications'
_journal_page_first 2166
_journal_paper_doi 10.1039/b305457h
_journal_year 2003
_chemical_compound_source 'local laboratory'
_chemical_formula_moiety 'C20 H20 Cu N2 O4, 2(C2 H6 O S)'
_chemical_formula_sum 'C24 H32 Cu N2 O6 S2'
_chemical_formula_weight 572.18
_chemical_name_common
;Bis(3-(4-pyridyl)-2,4-pentanedionato)copper(ii), dimethyl
sulfoxide solvate
;
_chemical_name_systematic
;
Bis(3-(4-pyridyl)-2,4-pentanedionato)copper(II), dimethyl sulfoxide solvate
;
_space_group_IT_number 14
_symmetry_cell_setting monoclinic
_symmetry_space_group_name_Hall '-P 2yn'
_symmetry_space_group_name_H-M 'P 1 21/n 1'
_atom_sites_solution_hydrogens geom
_atom_sites_solution_primary direct
_atom_sites_solution_secondary difmap
_audit_creation_method SHELXL-97
_cell_angle_alpha 90
_cell_angle_beta 102.058(10)
_cell_angle_gamma 90
_cell_formula_units_Z 2
_cell_length_a 7.6540(10)
_cell_length_b 10.553(2)
_cell_length_c 16.470(3)
_cell_measurement_reflns_used 4654
_cell_measurement_temperature 100
_cell_measurement_theta_max 33.7
_cell_measurement_theta_min 2.5
_cell_volume 1301.0(4)
_computing_cell_refinement 'Denzo and Scalepack (Otwinowski & Minor, 1997)'
_computing_data_collection 'COLLECT (Nonius 1999)'
_computing_data_reduction 'Denzo and Scalepack (Otwinowski & Minor, 1997)'
_computing_molecular_graphics 'ORTEP-3 for Windows (Farrugia, 1997)'
_computing_publication_material 'SHELXL-97 (Sheldrick, 1997)'
_computing_structure_refinement 'SHELXL-97 (Sheldrick, 1997)'
_computing_structure_solution 'Direct_methods (SIR, Altomare, et al., 1994)'
_diffrn_ambient_temperature 100
_diffrn_measured_fraction_theta_full 0.977
_diffrn_measured_fraction_theta_max 0.977
_diffrn_measurement_device 'KappaCCD (with Oxford Cryostream)'
_diffrn_measurement_method ' \w scans with \k offsets'
_diffrn_radiation_monochromator graphite
_diffrn_radiation_source 'fine-focus sealed tube'
_diffrn_radiation_type MoK\a
_diffrn_radiation_wavelength 0.71073
_diffrn_reflns_av_R_equivalents 0.023
_diffrn_reflns_av_sigmaI/netI 0.0377
_diffrn_reflns_limit_h_max 11
_diffrn_reflns_limit_h_min -11
_diffrn_reflns_limit_k_max 16
_diffrn_reflns_limit_k_min -15
_diffrn_reflns_limit_l_max 25
_diffrn_reflns_limit_l_min -24
_diffrn_reflns_number 25682
_diffrn_reflns_theta_full 33.72
_diffrn_reflns_theta_max 33.7
_diffrn_reflns_theta_min 2.7
_diffrn_standards_decay_% <2
_diffrn_standards_number 0
_exptl_absorpt_coefficient_mu 1.041
_exptl_absorpt_correction_T_max 0.901
_exptl_absorpt_correction_T_min 0.835
_exptl_absorpt_correction_type multi-scan
_exptl_absorpt_process_details 'HKL Scalepack (Otwinowski & Minor 1997)'
_exptl_crystal_colour blue-green
_exptl_crystal_density_diffrn 1.461
_exptl_crystal_density_method 'not measured'
_exptl_crystal_description parallelepiped
_exptl_crystal_F_000 598
_exptl_crystal_size_max 0.17
_exptl_crystal_size_mid 0.15
_exptl_crystal_size_min 0.10
_refine_diff_density_max 0.52
_refine_diff_density_min -0.60
_refine_diff_density_rms 0.075
_refine_ls_extinction_method none
_refine_ls_goodness_of_fit_ref 1.035
_refine_ls_hydrogen_treatment constr
_refine_ls_matrix_type full
_refine_ls_number_parameters 164
_refine_ls_number_reflns 5062
_refine_ls_number_restraints 0
_refine_ls_restrained_S_all 1.035
_refine_ls_R_factor_all 0.051
_refine_ls_R_factor_gt 0.036
_refine_ls_shift/su_max 0.007
_refine_ls_shift/su_mean 0.001
_refine_ls_structure_factor_coef Fsqd
_refine_ls_weighting_details 'calc w=1/[\s^2^(Fo^2^)+(0.0321P)^2^+0.8582P] where P=(Fo^2^+2Fc^2^)/3'
_refine_ls_weighting_scheme calc
_refine_ls_wR_factor_gt 0.081
_refine_ls_wR_factor_ref 0.087
_reflns_number_gt 4128
_reflns_number_total 5062
_reflns_threshold_expression I>2\s(I)
_cod_data_source_file b305457h.txt
_cod_data_source_block BChen_compound_5
_cod_depositor_comments
;
The following automatic conversions were performed:

'_symmetry_cell_setting' value 'Monoclinic' changed to 'monoclinic'
according to
/usr/data/users/saulius/automatic-downloads/retrospective/RSC/lib/dictionaries/cif_core.dic
dictionary named 'cif_core.dic' version 2.4.2 from 2011-04-26.

Automatic conversion script
Id: cif_fix_values 2281 2013-09-26 08:29:07Z andrius 
;
_cod_original_sg_symbol_H-M 'P 21/n        '
_cod_database_code 7113854

loop_
_symmetry_equiv_pos_as_xyz
'x, y, z'
'-x+1/2, y+1/2, -z+1/2'
'-x, -y, -z'
'x-1/2, -y-1/2, z-1/2'

loop_
_atom_site_label
_atom_site_type_symbol
_atom_site_fract_x
_atom_site_fract_y
_atom_site_fract_z
_atom_site_U_iso_or_equiv
_atom_site_adp_type
_atom_site_occupancy
_atom_site_symmetry_multiplicity
_atom_site_calc_flag
_atom_site_refinement_flags
Cu1 Cu 0.0000 0.0000 0.0000 0.01288(6) Uani 1 2 d S
O1 O 0.25306(13) 0.02233(9) 0.04765(6) 0.01604(19) Uani 1 1 d .
O2 O -0.06299(13) 0.13507(9) 0.06875(6) 0.01579(18) Uani 1 1 d .
N1 N 0.48320(15) 0.34787(11) 0.38453(7) 0.0165(2) Uani 1 1 d .
C1 C 0.51836(19) 0.06020(16) 0.14504(9) 0.0233(3) Uani 1 1 d .
H1A H 0.5381 -0.0183 0.1774 0.035 Uiso 1 1 calc R
H1B H 0.5693 0.1317 0.1801 0.035 Uiso 1 1 calc R
H1C H 0.5762 0.0538 0.0974 0.035 Uiso 1 1 calc R
C2 C 0.31987(17) 0.08090(13) 0.11446(8) 0.0152(2) Uani 1 1 d .
C3 C 0.22317(17) 0.15899(13) 0.15934(8) 0.0142(2) Uani 1 1 d .
C4 C 0.03830(18) 0.18396(12) 0.13194(8) 0.0144(2) Uani 1 1 d .
C5 C -0.0540(2) 0.27686(15) 0.17924(9) 0.0223(3) Uani 1 1 d .
H5A H -0.1656 0.3058 0.1434 0.033 Uiso 1 1 calc R
H5B H 0.0243 0.3497 0.1964 0.033 Uiso 1 1 calc R
H5C H -0.0805 0.2351 0.2284 0.033 Uiso 1 1 calc R
C6 C 0.31780(17) 0.22204(13) 0.23750(8) 0.0144(2) Uani 1 1 d .
C7 C 0.28674(18) 0.18551(13) 0.31479(8) 0.0164(2) Uani 1 1 d .
H7 H 0.2098 0.1163 0.3191 0.020 Uiso 1 1 calc R
C8 C 0.36973(18) 0.25165(14) 0.38534(8) 0.0168(2) Uani 1 1 d .
H8 H 0.3444 0.2271 0.4372 0.020 Uiso 1 1 calc R
C9 C 0.51566(18) 0.38077(13) 0.31054(8) 0.0165(2) Uani 1 1 d .
H9 H 0.5974 0.4479 0.3086 0.020 Uiso 1 1 calc R
C10 C 0.43652(18) 0.32217(13) 0.23653(8) 0.0161(2) Uani 1 1 d .
H10 H 0.4630 0.3500 0.1856 0.019 Uiso 1 1 calc R
S1S S 0.69758(5) 0.62202(4) 0.10316(2) 0.02361(9) Uani 1 1 d .
O1S O 0.57736(18) 0.51907(12) 0.12278(9) 0.0337(3) Uani 1 1 d .
C1S C 0.7867(2) 0.56611(18) 0.01760(12) 0.0315(4) Uani 1 1 d .
H1S1 H 0.8725 0.4979 0.0364 0.047 Uiso 1 1 calc R
H1S2 H 0.8470 0.6359 -0.0046 0.047 Uiso 1 1 calc R
H1S3 H 0.6894 0.5339 -0.0259 0.047 Uiso 1 1 calc R
C2S C 0.5562(2) 0.74020(17) 0.04673(13) 0.0345(4) Uani 1 1 d .
H2S1 H 0.4809 0.7020 -0.0026 0.052 Uiso 1 1 calc R
H2S2 H 0.6296 0.8073 0.0297 0.052 Uiso 1 1 calc R
H2S3 H 0.4805 0.7763 0.0820 0.052 Uiso 1 1 calc R

loop_
_atom_site_aniso_label
_atom_site_aniso_U_11
_atom_site_aniso_U_22
_atom_site_aniso_U_33
_atom_site_aniso_U_23
_atom_site_aniso_U_13
_atom_site_aniso_U_12
Cu1 0.01295(10) 0.01480(11) 0.00975(9) -0.00131(8) -0.00020(7) -0.00148(8)
O1 0.0143(4) 0.0201(5) 0.0130(4) -0.0028(3) 0.0014(3) -0.0018(3)
O2 0.0167(4) 0.0174(4) 0.0117(4) -0.0011(3) -0.0007(3) 0.0003(3)
N1 0.0150(5) 0.0186(5) 0.0151(5) -0.0043(4) 0.0015(4) -0.0010(4)
C1 0.0156(6) 0.0302(8) 0.0224(6) -0.0074(6) 0.0003(5) 0.0008(6)
C2 0.0147(6) 0.0167(6) 0.0135(5) 0.0009(4) 0.0017(4) -0.0022(5)
C3 0.0143(6) 0.0157(6) 0.0119(5) -0.0003(4) 0.0008(4) -0.0017(4)
C4 0.0165(6) 0.0141(5) 0.0121(5) 0.0012(4) 0.0019(4) -0.0013(4)
C5 0.0201(7) 0.0246(7) 0.0203(6) -0.0073(5) -0.0003(5) 0.0038(5)
C6 0.0139(5) 0.0158(6) 0.0127(5) -0.0012(4) 0.0008(4) 0.0003(4)
C7 0.0161(6) 0.0189(6) 0.0134(5) -0.0001(5) 0.0014(4) -0.0041(5)
C8 0.0162(6) 0.0211(6) 0.0126(5) -0.0007(5) 0.0018(4) -0.0009(5)
C9 0.0151(6) 0.0163(6) 0.0174(5) -0.0023(5) 0.0014(4) -0.0027(5)
C10 0.0174(6) 0.0170(6) 0.0139(5) -0.0002(4) 0.0033(4) -0.0025(5)
S1S 0.02471(18) 0.02468(18) 0.02310(17) 0.00258(14) 0.00881(13) -0.00660(14)
O1S 0.0342(7) 0.0285(6) 0.0427(7) 0.0113(5) 0.0173(6) -0.0071(5)
C1S 0.0272(8) 0.0327(9) 0.0389(9) -0.0050(7) 0.0166(7) -0.0048(7)
C2S 0.0322(9) 0.0262(8) 0.0493(10) 0.0107(8) 0.0180(8) 0.0018(7)

loop_
_atom_type_symbol
_atom_type_description
_atom_type_scat_dispersion_real
_atom_type_scat_dispersion_imag
_atom_type_scat_source
C C 0.0033 0.0016 'International Tables Vol C Tables 4.2.6.8 and 6.1.1.4'
H H 0.0000 0.0000 'International Tables Vol C Tables 4.2.6.8 and 6.1.1.4'
Cu Cu 0.3201 1.2651 'International Tables Vol C Tables 4.2.6.8 and 6.1.1.4'
N N 0.0061 0.0033 'International Tables Vol C Tables 4.2.6.8 and 6.1.1.4'
O O 0.0106 0.0060 'International Tables Vol C Tables 4.2.6.8 and 6.1.1.4'
S S 0.1246 0.1234 'International Tables Vol C Tables 4.2.6.8 and 6.1.1.4'

loop_
_geom_angle_atom_site_label_1
_geom_angle_atom_site_label_2
_geom_angle_atom_site_label_3
_geom_angle
_geom_angle_site_symmetry_1
_geom_angle_site_symmetry_3
O2 Cu1 O2 180.0 . 3
O2 Cu1 O1 91.34(4) . .
O2 Cu1 O1 88.66(4) 3 .
O2 Cu1 O1 88.66(4) . 3
O2 Cu1 O1 91.34(4) 3 3
O1 Cu1 O1 180.0 . 3
O2 Cu1 N1 89.57(4) . 4_565
O2 Cu1 N1 90.43(4) 3 4_565
O1 Cu1 N1 96.84(4) . 4_565
O1 Cu1 N1 83.16(4) 3 4_565
O2 Cu1 N1 90.43(4) . 2_545
O2 Cu1 N1 89.57(4) 3 2_545
O1 Cu1 N1 83.16(4) . 2_545
O1 Cu1 N1 96.84(4) 3 2_545
N1 Cu1 N1 180.00(5) 4_565 2_545
C2 O1 Cu1 126.43(9) . .
C4 O2 Cu1 126.32(9) . .
C8 N1 C9 116.75(11) . .
C8 N1 Cu1 114.51(9) . 2
C9 N1 Cu1 122.82(9) . 2
C2 C1 H1A 109.5 . .
C2 C1 H1B 109.5 . .
H1A C1 H1B 109.5 . .
C2 C1 H1C 109.5 . .
H1A C1 H1C 109.5 . .
H1B C1 H1C 109.5 . .
O1 C2 C3 125.10(12) . .
O1 C2 C1 114.33(12) . .
C3 C2 C1 120.57(11) . .
C2 C3 C4 122.58(11) . .
C2 C3 C6 119.79(11) . .
C4 C3 C6 117.61(12) . .
O2 C4 C3 125.69(12) . .
O2 C4 C5 114.43(12) . .
C3 C4 C5 119.88(11) . .
C4 C5 H5A 109.5 . .
C4 C5 H5B 109.5 . .
H5A C5 H5B 109.5 . .
C4 C5 H5C 109.5 . .
H5A C5 H5C 109.5 . .
H5B C5 H5C 109.5 . .
C10 C6 C7 117.03(12) . .
C10 C6 C3 121.76(11) . .
C7 C6 C3 121.18(12) . .
C8 C7 C6 119.21(12) . .
C8 C7 H7 120.4 . .
C6 C7 H7 120.4 . .
N1 C8 C7 123.84(12) . .
N1 C8 H8 118.1 . .
C7 C8 H8 118.1 . .
N1 C9 C10 123.61(13) . .
N1 C9 H9 118.2 . .
C10 C9 H9 118.2 . .
C9 C10 C6 119.53(12) . .
C9 C10 H10 120.2 . .
C6 C10 H10 120.2 . .
O1S S1S C2S 106.64(8) . .
O1S S1S C1S 106.41(8) . .
C2S S1S C1S 96.31(9) . .
S1S C1S H1S1 109.5 . .
S1S C1S H1S2 109.5 . .
H1S1 C1S H1S2 109.5 . .
S1S C1S H1S3 109.5 . .
H1S1 C1S H1S3 109.5 . .
H1S2 C1S H1S3 109.5 . .
S1S C2S H2S1 109.5 . .
S1S C2S H2S2 109.5 . .
H2S1 C2S H2S2 109.5 . .
S1S C2S H2S3 109.5 . .
H2S1 C2S H2S3 109.5 . .
H2S2 C2S H2S3 109.5 . .

loop_
_geom_bond_atom_site_label_1
_geom_bond_atom_site_label_2
_geom_bond_distance
_geom_bond_site_symmetry_2
Cu1 O2 1.9428(10) .
Cu1 O2 1.9428(10) 3
Cu1 O1 1.9463(10) .
Cu1 O1 1.9463(10) 3
Cu1 N1 2.4716(12) 4_565
Cu1 N1 2.4716(12) 2_545
O1 C2 1.2725(15) .
O2 C4 1.2701(15) .
N1 C8 1.3380(18) .
N1 C9 1.3393(18) .
N1 Cu1 2.4716(12) 2
C1 C2 1.5132(19) .
C1 H1A 0.9800 .
C1 H1B 0.9800 .
C1 H1C 0.9800 .
C2 C3 1.4149(19) .
C3 C4 1.4172(18) .
C3 C6 1.4950(17) .
C4 C5 1.5157(19) .
C5 H5A 0.9800 .
C5 H5B 0.9800 .
C5 H5C 0.9800 .
C6 C10 1.3959(19) .
C6 C7 1.3971(18) .
C7 C8 1.3901(18) .
C7 H7 0.9500 .
C8 H8 0.9500 .
C9 C10 1.3881(18) .
C9 H9 0.9500 .
C10 H10 0.9500 .
S1S O1S 1.5019(12) .
S1S C2S 1.7802(19) .
S1S C1S 1.7891(18) .
C1S H1S1 0.9800 .
C1S H1S2 0.9800 .
C1S H1S3 0.9800 .
C2S H2S1 0.9800 .
C2S H2S2 0.9800 .
C2S H2S3 0.9800 .

loop_
_geom_torsion_atom_site_label_1
_geom_torsion_atom_site_label_2
_geom_torsion_atom_site_label_3
_geom_torsion_atom_site_label_4
_geom_torsion
_geom_torsion_site_symmetry_1
O2 Cu1 O1 C2 16.71(11) .
O2 Cu1 O1 C2 -163.29(11) 3
O1 Cu1 O1 C2 128.5(8) 3
N1 Cu1 O1 C2 106.44(11) 4_565
N1 Cu1 O1 C2 -73.56(11) 2_545
O2 Cu1 O2 C4 -171(12) 3
O1 Cu1 O2 C4 -14.71(11) .
O1 Cu1 O2 C4 165.29(11) 3
N1 Cu1 O2 C4 -111.54(11) 4_565
N1 Cu1 O2 C4 68.46(11) 2_545
Cu1 O1 C2 C3 -11.31(19) .
Cu1 O1 C2 C1 168.14(10) .
O1 C2 C3 C4 -2.4(2) .
C1 C2 C3 C4 178.21(13) .
O1 C2 C3 C6 179.64(12) .
C1 C2 C3 C6 0.22(19) .
Cu1 O2 C4 C3 7.32(19) .
Cu1 O2 C4 C5 -173.09(9) .
C2 C3 C4 O2 4.5(2) .
C6 C3 C4 O2 -177.44(12) .
C2 C3 C4 C5 -175.05(13) .
C6 C3 C4 C5 2.99(19) .
C2 C3 C6 C10 71.06(18) .
C4 C3 C6 C10 -107.03(15) .
C2 C3 C6 C7 -110.93(15) .
C4 C3 C6 C7 70.98(17) .
C10 C6 C7 C8 1.8(2) .
C3 C6 C7 C8 -176.26(12) .
C9 N1 C8 C7 0.3(2) .
Cu1 N1 C8 C7 154.05(11) 2
C6 C7 C8 N1 -1.8(2) .
C8 N1 C9 C10 1.0(2) .
Cu1 N1 C9 C10 -150.33(11) 2
N1 C9 C10 C6 -0.9(2) .
C7 C6 C10 C9 -0.6(2) .
C3 C6 C10 C9 177.48(13) .
